data_2210000
loop_
_publ_author_name
'Harrison, William T. A.'
'Yathirajan, H. S.'
'Anilkumar, H. G.'
'Sarojini, B. K.'
'Narayana, B.'

_publ_section_title
;
 1-(4-Fluorophenyl)-3-(4-methoxyphenyl)prop-2-en-1-one
;
_journal_coeditor_code SG2042
_journal_issue 8
_journal_name_full 'Acta Crystallographica Section E'
_journal_page_first o3251
_journal_page_last o3253
_journal_paper_doi 10.1107/S160053680602530X
_journal_volume 62
_journal_year 2006
_chemical_formula_iupac 'C16 H13 F O2'
_chemical_formula_moiety 'C16 H13 F O2'
_chemical_formula_sum 'C16 H13 F O2'
_chemical_formula_weight 256.26
_chemical_name_systematic
;
1-(4-Fluorophenyl)-3-(4-methoxyphenyl)prop-2-en-1-one
;
_space_group_IT_number 19
_symmetry_cell_setting orthorhombic
_symmetry_space_group_name_Hall 'P 2ac 2ab'
_symmetry_space_group_name_H-M 'P 21 21 21'
_atom_sites_solution_hydrogens geom
_atom_sites_solution_primary direct
_atom_sites_solution_secondary none
_audit_creation_method SHELXL97
_cell_angle_alpha 90.00
_cell_angle_beta 90.00
_cell_angle_gamma 90.00
_cell_formula_units_Z 4
_cell_length_a 3.9148(2)
_cell_length_b 10.1977(5)
_cell_length_c 30.8052(14)
_cell_measurement_reflns_used 1541
_cell_measurement_temperature 120(2)
_cell_measurement_theta_max 27.48
_cell_measurement_theta_min 1.00
_cell_volume 1229.80(10)
_computing_cell_refinement 'SCALEPACK (Otwinowski & Minor, 1997)'
_computing_data_collection 'COLLECT (Nonius, 1998)'
_computing_data_reduction
;
SCALEPACK, DENZO (Otwinowski & Minor, 1997), and SORTAV (Blessing,
1995)
;
_computing_molecular_graphics 'ORTEP-3 (Farrugia, 1997)'
_computing_publication_material SHELXL97
_computing_structure_refinement 'SHELXL97 (Sheldrick, 1997)'
_computing_structure_solution 'SHELXS97 (Sheldrick, 1997)'
_diffrn_ambient_temperature 120(2)
_diffrn_measured_fraction_theta_full 0.975
_diffrn_measured_fraction_theta_max 0.975
_diffrn_measurement_device_type 'Nonius KappaCCD area-detector'
_diffrn_measurement_method '\w and \f'
_diffrn_radiation_monochromator graphite
_diffrn_radiation_source 'fine-focus sealed tube'
_diffrn_radiation_type MoK\a
_diffrn_radiation_wavelength 0.71073
_diffrn_reflns_av_R_equivalents 0.0337
_diffrn_reflns_av_sigmaI/netI 0.0313
_diffrn_reflns_limit_h_max 4
_diffrn_reflns_limit_h_min -5
_diffrn_reflns_limit_k_max 13
_diffrn_reflns_limit_k_min -13
_diffrn_reflns_limit_l_max 40
_diffrn_reflns_limit_l_min -40
_diffrn_reflns_number 8063
_diffrn_reflns_theta_full 27.52
_diffrn_reflns_theta_max 27.52
_diffrn_reflns_theta_min 1.32
_diffrn_standards_decay_% 0
_exptl_absorpt_coefficient_mu 0.100
_exptl_absorpt_correction_T_max 0.985
_exptl_absorpt_correction_T_min 0.938
_exptl_absorpt_correction_type multi-scan
_exptl_absorpt_process_details 'SADABS (Bruker, 2003)'
_exptl_crystal_colour colourless
_exptl_crystal_density_diffrn 1.384
_exptl_crystal_density_method 'not measured'
_exptl_crystal_description block
_exptl_crystal_F_000 536
_exptl_crystal_size_max 0.65
_exptl_crystal_size_mid 0.20
_exptl_crystal_size_min 0.15
_refine_diff_density_max 0.214
_refine_diff_density_min -0.169
_refine_ls_abs_structure_details none
_refine_ls_extinction_coef 0.017(3)
_refine_ls_extinction_expression Fc^*^=kFc[1+0.001xFc^2^\l^3^/sin(2\q)]^-1/4^
_refine_ls_extinction_method 'SHELXL97 (Sheldrick, 1997)'
_refine_ls_goodness_of_fit_ref 1.090
_refine_ls_hydrogen_treatment constr
_refine_ls_matrix_type full
_refine_ls_number_parameters 174
_refine_ls_number_reflns 1669
_refine_ls_number_restraints 0
_refine_ls_restrained_S_all 1.090
_refine_ls_R_factor_all 0.0505
_refine_ls_R_factor_gt 0.0363
_refine_ls_shift/su_max 0.000
_refine_ls_shift/su_mean 0.000
_refine_ls_structure_factor_coef Fsqd
_refine_ls_weighting_details 'calc w = 1/[\s^2^(Fo^2^)+(0.0274P)^2^+0.45P] where P=(Fo^2^+2Fc^2^)/3'
_refine_ls_weighting_scheme calc
_refine_ls_wR_factor_gt 0.0739
_refine_ls_wR_factor_ref 0.0833
_reflns_number_gt 1402
_reflns_number_total 1669
_reflns_threshold_expression I>2\s(I)
_cod_data_source_file sg2042.cif
_cod_data_source_block I
_cod_database_code 2210000
_cod_database_fobs_code 2210000

loop_
_symmetry_equiv_pos_as_xyz
'x, y, z'
'-x+1/2, -y, z+1/2'
'-x, y+1/2, -z+1/2'
'x+1/2, -y+1/2, -z'

loop_
_atom_site_type_symbol
_atom_site_label
_atom_site_fract_x
_atom_site_fract_y
_atom_site_fract_z
_atom_site_U_iso_or_equiv
_atom_site_adp_type
_atom_site_calc_flag
_atom_site_refinement_flags
_atom_site_occupancy
C C1 0.3302(6) 0.5221(2) 0.08621(6) 0.0249(5) Uani d . 1
H H1 0.3789 0.5496 0.1150 0.030 Uiso calc R 1
C C2 0.4042(7) 0.6047(2) 0.05194(6) 0.0271(5) Uani d . 1
H H2 0.5029 0.6886 0.0568 0.033 Uiso calc R 1
C C3 0.3309(6) 0.5622(2) 0.01070(6) 0.0259(5) Uani d . 1
C C4 0.1873(7) 0.4417(2) 0.00202(6) 0.0285(6) Uani d . 1
H H4 0.1399 0.4153 -0.0269 0.034 Uiso calc R 1
C C5 0.1141(7) 0.3604(2) 0.03656(6) 0.0265(5) Uani d . 1
H H5 0.0140 0.2770 0.0313 0.032 Uiso calc R 1
C C6 0.1850(6) 0.39877(19) 0.07920(6) 0.0216(5) Uani d . 1
C C7 0.0968(6) 0.3057(2) 0.11487(6) 0.0257(5) Uani d . 1
C C8 0.2157(6) 0.3353(2) 0.15937(6) 0.0265(5) Uani d . 1
H H8 0.3639 0.4078 0.1639 0.032 Uiso calc R 1
C C9 0.1196(6) 0.2625(2) 0.19346(6) 0.0249(5) Uani d . 1
H H9 -0.0287 0.1909 0.1876 0.030 Uiso calc R 1
C C10 0.2193(6) 0.2817(2) 0.23866(6) 0.0227(5) Uani d . 1
C C11 0.1246(6) 0.1895(2) 0.26996(6) 0.0242(5) Uani d . 1
H H11 -0.0011 0.1142 0.2613 0.029 Uiso calc R 1
C C12 0.2094(6) 0.2053(2) 0.31321(6) 0.0241(5) Uani d . 1
H H12 0.1451 0.1406 0.3338 0.029 Uiso calc R 1
C C13 0.3895(6) 0.3162(2) 0.32649(6) 0.0232(5) Uani d . 1
C C14 0.4832(6) 0.4105(2) 0.29607(6) 0.0236(5) Uani d . 1
H H14 0.6024 0.4871 0.3049 0.028 Uiso calc R 1
C C15 0.4010(6) 0.39162(19) 0.25281(6) 0.0245(5) Uani d . 1
H H15 0.4704 0.4553 0.2321 0.029 Uiso calc R 1
C C16 0.6316(7) 0.4400(2) 0.38472(7) 0.0323(6) Uani d . 1
H H16A 0.6783 0.4321 0.4159 0.048 Uiso calc R 1
H H16B 0.4846 0.5162 0.3796 0.048 Uiso calc R 1
H H16C 0.8472 0.4512 0.3690 0.048 Uiso calc R 1
O O1 -0.0729(5) 0.20711(14) 0.10708(5) 0.0344(4) Uani d . 1
O O2 0.4625(4) 0.32341(14) 0.36970(4) 0.0303(4) Uani d . 1
F F1 0.4078(4) 0.64183(12) -0.02341(4) 0.0381(4) Uani d . 1

loop_
_atom_site_aniso_label
_atom_site_aniso_U_11
_atom_site_aniso_U_22
_atom_site_aniso_U_33
_atom_site_aniso_U_12
_atom_site_aniso_U_13
_atom_site_aniso_U_23
C1 0.0287(14) 0.0251(10) 0.0210(9) 0.0020(10) -0.0018(10) -0.0029(8)
C2 0.0290(13) 0.0227(10) 0.0296(10) -0.0013(11) 0.0023(10) -0.0004(8)
C3 0.0282(14) 0.0268(11) 0.0228(9) 0.0060(11) 0.0036(10) 0.0061(8)
C4 0.0358(15) 0.0296(12) 0.0200(9) 0.0064(12) -0.0017(10) -0.0030(8)
C5 0.0310(13) 0.0214(10) 0.0271(10) -0.0002(11) -0.0030(11) -0.0023(8)
C6 0.0201(12) 0.0226(10) 0.0222(9) 0.0022(9) 0.0000(9) -0.0001(8)
C7 0.0250(12) 0.0248(10) 0.0273(10) 0.0021(11) 0.0012(10) -0.0008(8)
C8 0.0278(13) 0.0266(11) 0.0252(10) -0.0022(11) -0.0012(10) 0.0012(9)
C9 0.0230(12) 0.0233(10) 0.0285(10) 0.0017(11) 0.0004(10) 0.0002(8)
C10 0.0227(12) 0.0214(10) 0.0241(9) 0.0049(10) 0.0032(9) 0.0026(8)
C11 0.0232(12) 0.0206(10) 0.0289(10) 0.0020(11) 0.0031(10) 0.0014(8)
C12 0.0224(12) 0.0232(10) 0.0267(10) 0.0033(10) 0.0033(9) 0.0077(9)
C13 0.0189(12) 0.0267(10) 0.0240(9) 0.0063(11) 0.0005(9) 0.0016(8)
C14 0.0211(12) 0.0210(10) 0.0285(10) 0.0013(10) 0.0010(10) 0.0012(8)
C15 0.0243(13) 0.0211(10) 0.0282(10) 0.0034(10) 0.0054(11) 0.0044(8)
C16 0.0328(14) 0.0349(12) 0.0291(10) 0.0033(13) -0.0056(11) -0.0064(9)
O1 0.0414(10) 0.0291(8) 0.0327(8) -0.0111(9) -0.0038(8) 0.0015(6)
O2 0.0356(10) 0.0309(8) 0.0245(7) 0.0013(8) -0.0037(7) 0.0016(6)
F1 0.0527(10) 0.0345(7) 0.0270(6) 0.0042(8) 0.0086(7) 0.0092(5)

loop_
_atom_type_symbol
_atom_type_description
_atom_type_scat_dispersion_real
_atom_type_scat_dispersion_imag
_atom_type_scat_source
C C 0.0033 0.0016 'International Tables Vol C Tables 4.2.6.8 and 6.1.1.4'
H H 0.0000 0.0000 'International Tables Vol C Tables 4.2.6.8 and 6.1.1.4'
O O 0.0106 0.0060 'International Tables Vol C Tables 4.2.6.8 and 6.1.1.4'
F F 0.0171 0.0103 'International Tables Vol C Tables 4.2.6.8 and 6.1.1.4'

loop_
_geom_angle_atom_site_label_1
_geom_angle_atom_site_label_2
_geom_angle_atom_site_label_3
_geom_angle
C2 C1 C6 121.08(19)
C2 C1 H1 119.5
C6 C1 H1 119.5
C3 C2 C1 118.06(19)
C3 C2 H2 121.0
C1 C2 H2 121.0
F1 C3 C2 118.63(19)
F1 C3 C4 118.20(18)
C2 C3 C4 123.16(19)
C3 C4 C5 118.11(18)
C3 C4 H4 120.9
C5 C4 H4 120.9
C4 C5 C6 121.03(19)
C4 C5 H5 119.5
C6 C5 H5 119.5
C1 C6 C5 118.56(18)
C1 C6 C7 123.56(18)
C5 C6 C7 117.88(18)
O1 C7 C8 121.24(19)
O1 C7 C6 120.10(18)
C8 C7 C6 118.66(19)
C9 C8 C7 121.6(2)
C9 C8 H8 119.2
C7 C8 H8 119.2
C8 C9 C10 126.7(2)
C8 C9 H9 116.6
C10 C9 H9 116.6
C11 C10 C15 117.37(18)
C11 C10 C9 119.79(19)
C15 C10 C9 122.81(18)
C12 C11 C10 121.5(2)
C12 C11 H11 119.2
C10 C11 H11 119.2
C11 C12 C13 119.91(19)
C11 C12 H12 120.0
C13 C12 H12 120.0
O2 C13 C14 124.38(19)
O2 C13 C12 115.88(18)
C14 C13 C12 119.74(18)
C15 C14 C13 119.4(2)
C15 C14 H14 120.3
C13 C14 H14 120.3
C14 C15 C10 122.01(19)
C14 C15 H15 119.0
C10 C15 H15 119.0
O2 C16 H16A 109.5
O2 C16 H16B 109.5
H16A C16 H16B 109.5
O2 C16 H16C 109.5
H16A C16 H16C 109.5
H16B C16 H16C 109.5
C13 O2 C16 117.11(16)

loop_
_geom_bond_atom_site_label_1
_geom_bond_atom_site_label_2
_geom_bond_distance
C1 C2 1.382(3)
C1 C6 1.397(3)
C1 H1 0.9500
C2 C3 1.373(3)
C2 H2 0.9500
C3 F1 1.362(2)
C3 C4 1.377(3)
C4 C5 1.379(3)
C4 H4 0.9500
C5 C6 1.398(3)
C5 H5 0.9500
C6 C7 1.493(3)
C7 O1 1.229(3)
C7 C8 1.479(3)
C8 C9 1.340(3)
C8 H8 0.9500
C9 C10 1.460(3)
C9 H9 0.9500
C10 C11 1.397(3)
C10 C15 1.397(3)
C11 C12 1.382(3)
C11 H11 0.9500
C12 C13 1.394(3)
C12 H12 0.9500
C13 O2 1.363(2)
C13 C14 1.392(3)
C14 C15 1.384(3)
C14 H14 0.9500
C15 H15 0.9500
C16 O2 1.437(3)
C16 H16A 0.9800
C16 H16B 0.9800
C16 H16C 0.9800

loop_
_geom_hbond_atom_site_label_D
_geom_hbond_atom_site_label_H
_geom_hbond_atom_site_label_A
_geom_hbond_site_symmetry_A
_geom_hbond_distance_DH
_geom_hbond_distance_HA
_geom_hbond_distance_DA
_geom_hbond_angle_DHA
C16 H16B O1 3 0.98 2.56 3.502(3) 161
C16 H16A F1 2_665 0.98 2.59 3.458(3) 148

loop_
_geom_torsion_atom_site_label_1
_geom_torsion_atom_site_label_2
_geom_torsion_atom_site_label_3
_geom_torsion_atom_site_label_4
_geom_torsion
_geom_torsion_publ_flag
C6 C1 C2 C3 0.0(4) ?
C1 C2 C3 F1 -178.9(2) ?
C1 C2 C3 C4 0.2(4) ?
F1 C3 C4 C5 179.1(2) ?
C2 C3 C4 C5 0.0(4) ?
C3 C4 C5 C6 -0.3(4) ?
C2 C1 C6 C5 -0.2(3) ?
C2 C1 C6 C7 -179.5(2) ?
C4 C5 C6 C1 0.4(3) ?
C4 C5 C6 C7 179.7(2) ?
C1 C6 C7 O1 169.8(2) ?
C5 C6 C7 O1 -9.4(3) y
C1 C6 C7 C8 -9.8(3) ?
C5 C6 C7 C8 171.0(2) ?
O1 C7 C8 C9 -5.8(4) y
C6 C7 C8 C9 173.8(2) ?
C7 C8 C9 C10 180.0(2) ?
C8 C9 C10 C11 -173.7(2) ?
C8 C9 C10 C15 8.0(4) ?
C15 C10 C11 C12 -0.6(3) ?
C9 C10 C11 C12 -179.0(2) ?
C10 C11 C12 C13 0.9(3) ?
C11 C12 C13 O2 -179.9(2) ?
C11 C12 C13 C14 -0.1(3) ?
O2 C13 C14 C15 178.7(2) ?
C12 C13 C14 C15 -1.1(3) ?
C13 C14 C15 C10 1.5(3) ?
C11 C10 C15 C14 -0.6(3) ?
C9 C10 C15 C14 177.7(2) ?
C14 C13 O2 C16 3.5(3) ?
C12 C13 O2 C16 -176.71(19) ?

loop_
_cod_related_entry_id
_cod_related_entry_database
_cod_related_entry_code
1 ChemSpider 30655022
